data_2016170
loop_
_publ_author_name
'Kurakevych, Oleksandr O.'
'Solozhenko, Vladimir L.'

_publ_section_title
;
 Rhombohedral boron subnitride, B~13~N~2~, by X-ray powder diffraction
;
_journal_coeditor_code SQ3084
_journal_issue 9
_journal_name_full 'Acta Crystallographica Section C'
_journal_page_first i80
_journal_page_last i82
_journal_paper_doi 10.1107/S0108270107037353
_journal_volume 63
_journal_year 2007
_chemical_formula_moiety BN
_chemical_formula_structural BN
_chemical_formula_sum 'B N'
_chemical_formula_weight 24.82
_chemical_name_common 'hexagonal boron nitride'
_chemical_name_systematic ' boron nitride'
_space_group_IT_number 187
_symmetry_cell_setting hexagonal
_symmetry_space_group_name_Hall 'P -6 2'
_symmetry_space_group_name_H-M 'P -6 m 2'
_cell_angle_alpha 90.0
_cell_angle_beta 90.0
_cell_angle_gamma 120.0
_cell_formula_units_Z 2
_cell_length_a 2.49824(8)
_cell_length_b 2.49824
_cell_length_c 6.6357(2)
_cell_measurement_temperature 297
_cell_volume 35.8662(16)
_diffrn_ambient_temperature 297
_diffrn_measurement_device_type 'G3000 TEXT Inel'
_diffrn_radiation_type 'Cu K\a'
_diffrn_radiation_wavelength 1.540598
_exptl_crystal_density_diffrn 2.298
_exptl_crystal_F_000 24
_refine_ls_goodness_of_fit_all 3.97
_refine_ls_matrix_type full
_refine_ls_number_parameters 14
_refine_ls_number_restraints 0
_refine_ls_shift/su_max 0.21
_refine_ls_shift/su_mean 0.07
_reflns_number_total 310
_cod_data_source_file sq3084.cif
_cod_data_source_block phase_3
_cod_original_cell_volume 35.866(2)
_cod_database_code 2016170

loop_
_symmetry_equiv_pos_site_id
_symmetry_equiv_pos_as_xyz
1 +x,+y,+z
2 y-x,-x,-z
3 -y,x-y,+z
4 +x,+y,-z
5 y-x,-x,+z
6 -y,x-y,-z
7 y-x,+y,+z
8 +x,x-y,-z
9 -y,-x,+z
10 y-x,+y,-z
11 +x,x-y,+z
12 -y,-x,-z

loop_
_atom_site_type_symbol
_atom_site_label
_atom_site_fract_x
_atom_site_fract_y
_atom_site_fract_z
_atom_site_U_iso_or_equiv
_atom_site_thermal_displace_type
_atom_site_occupancy
B B1 0.0 0.0 0.5 0.025 Uiso 1.0
B B2 0.3333 0.6667 0.0 0.025 Uiso 1.0
N N3 0.0 0.0 0.0 0.025 Uiso 1.0
N N4 0.3333 0.6667 0.5 0.025 Uiso 1.0

loop_
_atom_type_symbol
B
N
